data_1555590
loop_
_publ_author_name
'Berionni Berna, Beatrice'
'Nardis, Sara'
'Galloni, Pierluca'
'Savoldelli, Andrea'
'Stefanelli, Manuela'
'Fronczek, Frank R.'
'Smith, Kevin M.'
'Paolesse, Roberto'

_publ_section_title
;
 \b-Pyrrolopyrazino Annulated Corroles via a Pictet-Spengler Approach.
;
_journal_issue 14
_journal_name_full 'Organic letters'
_journal_page_first 3318
_journal_page_last 3321
_journal_paper_doi 10.1021/acs.orglett.6b01314
_journal_volume 18
_journal_year 2016
_chemical_formula_moiety 'C54 H40 Cu N6, 1.5(C H Cl3)'
_chemical_formula_sum 'C55.5 H50.5 Cl4.5 Cu N6'
_chemical_formula_weight 1024.58
_space_group_IT_number 15
_space_group_name_Hall '-C 2yc'
_space_group_name_H-M_alt 'C 1 2/c 1'
_symmetry_cell_setting Monoclinic'
_symmetry_space_group_name_H-M 'C 1 2/c 1'
_atom_sites_solution_hydrogens geom
_atom_sites_solution_primary direct
_atom_sites_solution_secondary difmap
_audit_creation_method SHELXL-97
_cell_angle_alpha 90
_cell_angle_beta 98.807(2)
_cell_angle_gamma 90
_cell_formula_units_Z 8
_cell_length_a 25.4929(11)
_cell_length_b 11.6131(5)
_cell_length_c 33.0447(14)
_cell_measurement_reflns_used 9862
_cell_measurement_temperature 90.0(5)
_cell_measurement_theta_max 28.90
_cell_measurement_theta_min 2.37
_cell_volume 9667.6(7)
_computing_cell_refinement 'Bruker SAINT'
_computing_data_collection 'Bruker APEX2'
_computing_data_reduction 'Bruker SAINT'
_computing_publication_material 'SHELXL-97 (Sheldrick, 2008)'
_computing_structure_refinement 'SHELXL-97 (Sheldrick, 2008)'
_computing_structure_solution 'SHELXS-97 (Sheldrick, 2008)'
_diffrn_ambient_temperature 90.0(5)
_diffrn_measured_fraction_theta_full 0.999
_diffrn_measured_fraction_theta_max 0.994
_diffrn_measurement_device_type 'Bruker Kappa APEX-II DUO'
_diffrn_measurement_method '\f and \w scans'
_diffrn_radiation_monochromator 'TRIUMPH curved graphite'
_diffrn_radiation_source 'fine-focus sealed tube'
_diffrn_radiation_type MoK\a
_diffrn_radiation_wavelength 0.71073
_diffrn_reflns_av_R_equivalents 0.0325
_diffrn_reflns_av_sigmaI/netI 0.0289
_diffrn_reflns_limit_h_max 34
_diffrn_reflns_limit_h_min -34
_diffrn_reflns_limit_k_max 16
_diffrn_reflns_limit_k_min -15
_diffrn_reflns_limit_l_max 45
_diffrn_reflns_limit_l_min -43
_diffrn_reflns_number 68359
_diffrn_reflns_theta_full 25.00
_diffrn_reflns_theta_max 29.61
_diffrn_reflns_theta_min 1.62
_exptl_absorpt_coefficient_mu 0.746
_exptl_absorpt_correction_T_max 0.8836
_exptl_absorpt_correction_T_min 0.8066
_exptl_absorpt_correction_type multi-scan
_exptl_absorpt_process_details 'SADABS (Sheldrick, 2004)'
_exptl_crystal_colour 'dark brown'
_exptl_crystal_density_diffrn 1.408
_exptl_crystal_density_method 'not measured'
_exptl_crystal_description prism
_exptl_crystal_F_000 4248
_exptl_crystal_size_max 0.38
_exptl_crystal_size_mid 0.18
_exptl_crystal_size_min 0.17
_refine_diff_density_max 1.324
_refine_diff_density_min -1.321
_refine_diff_density_rms 0.109
_refine_ls_extinction_method none
_refine_ls_goodness_of_fit_ref 1.094
_refine_ls_hydrogen_treatment constr
_refine_ls_matrix_type full
_refine_ls_number_parameters 658
_refine_ls_number_reflns 13528
_refine_ls_number_restraints 3
_refine_ls_restrained_S_all 1.096
_refine_ls_R_factor_all 0.0814
_refine_ls_R_factor_gt 0.0673
_refine_ls_shift/su_max 0.001
_refine_ls_shift/su_mean 0.000
_refine_ls_structure_factor_coef Fsqd
_refine_ls_weighting_details 'calc w=1/[\s^2^(Fo^2^)+(0.0754P)^2^+54.0407P] where P=(Fo^2^+2Fc^2^)/3'
_refine_ls_weighting_scheme calc
_refine_ls_wR_factor_gt 0.1727
_refine_ls_wR_factor_ref 0.1814
_reflns_number_gt 11304
_reflns_number_total 13528
_reflns_threshold_expression I>2\s(I)
_cod_data_source_file ol6b01314_si_002.cif
_cod_data_source_block BBB3-2016
_cod_original_sg_symbol_H-M 'C 2/c'
_cod_original_formula_sum 'C55.50 H50.50 Cl4.50 Cu N6'
_cod_database_code 1555590

loop_
_symmetry_equiv_pos_as_xyz
'x, y, z'
'-x, y, -z+1/2'
'x+1/2, y+1/2, z'
'-x+1/2, y+1/2, -z+1/2'
'-x, -y, -z'
'x, -y, z-1/2'
'-x+1/2, -y+1/2, -z'
'x+1/2, -y+1/2, z-1/2'

loop_
_atom_site_label
_atom_site_type_symbol
_atom_site_fract_x
_atom_site_fract_y
_atom_site_fract_z
_atom_site_U_iso_or_equiv
_atom_site_adp_type
_atom_site_occupancy
_atom_site_symmetry_multiplicity
_atom_site_calc_flag
_atom_site_refinement_flags
_atom_site_disorder_assembly
_atom_site_disorder_group
Cu1 Cu 0.266669(12) 0.43426(3) 0.522433(9) 0.01292(9) Uani 1 1 d . . .
N1 N 0.24196(9) 0.5213(2) 0.47452(7) 0.0156(4) Uani 1 1 d . . .
N2 N 0.31798(9) 0.3591(2) 0.49549(6) 0.0144(4) Uani 1 1 d . . .
N3 N 0.27666(9) 0.34217(19) 0.57070(6) 0.0130(4) Uani 1 1 d . . .
N4 N 0.22162(9) 0.5368(2) 0.54604(7) 0.0156(4) Uani 1 1 d . . .
N5 N 0.17793(10) 0.7847(2) 0.43579(7) 0.0194(5) Uani 1 1 d . . .
N6 N 0.24405(11) 0.6884(2) 0.38260(8) 0.0225(5) Uani 1 1 d . . .
C1 C 0.20978(11) 0.6116(2) 0.48049(8) 0.0171(5) Uani 1 1 d . . .
C2 C 0.20618(12) 0.6848(2) 0.44596(8) 0.0184(5) Uani 1 1 d . . .
C3 C 0.23838(11) 0.6388(2) 0.41931(8) 0.0186(5) Uani 1 1 d . . .
C4 C 0.26218(11) 0.5345(2) 0.43837(8) 0.0172(5) Uani 1 1 d . . .
C5 C 0.29848(11) 0.4558(2) 0.42724(8) 0.0170(5) Uani 1 1 d . . .
C6 C 0.32069(10) 0.3656(2) 0.45419(8) 0.0158(5) Uani 1 1 d . . .
C7 C 0.34864(11) 0.2671(2) 0.44259(8) 0.0169(5) Uani 1 1 d . . .
H7 H 0.3563 0.2508 0.4159 0.020 Uiso 1 1 calc R . .
C8 C 0.36235(10) 0.2010(2) 0.47659(8) 0.0166(5) Uani 1 1 d . . .
H8 H 0.3811 0.1300 0.4780 0.020 Uiso 1 1 calc R . .
C9 C 0.34327(10) 0.2585(2) 0.50984(8) 0.0139(5) Uani 1 1 d . . .
C10 C 0.34864(10) 0.2221(2) 0.55102(8) 0.0136(5) Uani 1 1 d . . .
C11 C 0.32001(10) 0.2705(2) 0.58017(8) 0.0140(5) Uani 1 1 d . . .
C12 C 0.33056(11) 0.2544(2) 0.62372(8) 0.0157(5) Uani 1 1 d . . .
H12 H 0.3582 0.2092 0.6384 0.019 Uiso 1 1 calc R . .
C13 C 0.29337(11) 0.3163(2) 0.64011(8) 0.0164(5) Uani 1 1 d . . .
H13 H 0.2902 0.3213 0.6683 0.020 Uiso 1 1 calc R . .
C14 C 0.26000(10) 0.3722(2) 0.60718(8) 0.0142(5) Uani 1 1 d . . .
C15 C 0.21804(11) 0.4501(2) 0.61162(8) 0.0160(5) Uani 1 1 d . . .
C16 C 0.19753(11) 0.5249(2) 0.58015(8) 0.0166(5) Uani 1 1 d . . .
C17 C 0.15064(12) 0.5956(3) 0.57487(9) 0.0209(6) Uani 1 1 d . . .
H17 H 0.1268 0.6054 0.5941 0.025 Uiso 1 1 calc R . .
C18 C 0.14665(12) 0.6467(3) 0.53681(9) 0.0220(6) Uani 1 1 d . . .
H18 H 0.1197 0.6981 0.5248 0.026 Uiso 1 1 calc R . .
C19 C 0.19087(11) 0.6071(2) 0.51912(8) 0.0181(5) Uani 1 1 d . . .
C20 C 0.14663(13) 0.8521(3) 0.45606(9) 0.0235(6) Uani 1 1 d . . .
H20 H 0.1389 0.8396 0.4829 0.028 Uiso 1 1 calc R . .
C21 C 0.12809(13) 0.9425(3) 0.43015(10) 0.0265(6) Uani 1 1 d . . .
H21 H 0.1055 1.0029 0.4363 0.032 Uiso 1 1 calc R . .
C22 C 0.14855(13) 0.9292(3) 0.39329(10) 0.0247(6) Uani 1 1 d . . .
H22 H 0.1418 0.9781 0.3700 0.030 Uiso 1 1 calc R . .
C23 C 0.18018(12) 0.8324(3) 0.39703(9) 0.0222(6) Uani 1 1 d . . .
C24 C 0.21496(13) 0.7801(3) 0.37265(9) 0.0241(6) Uani 1 1 d . . .
H24 H 0.2173 0.8147 0.3469 0.029 Uiso 1 1 calc R . .
C25 C 0.31387(11) 0.4606(2) 0.38574(8) 0.0174(5) Uani 1 1 d . . .
C26 C 0.27548(12) 0.4596(2) 0.35086(8) 0.0184(5) Uani 1 1 d . . .
H26 H 0.2391 0.4530 0.3537 0.022 Uiso 1 1 calc R . .
C27 C 0.28946(12) 0.4680(3) 0.31193(8) 0.0205(5) Uani 1 1 d . . .
H27 H 0.2625 0.4657 0.2887 0.025 Uiso 1 1 calc R . .
C28 C 0.34230(12) 0.4797(3) 0.30644(8) 0.0201(5) Uani 1 1 d . . .
C29 C 0.38057(12) 0.4782(3) 0.34152(9) 0.0255(6) Uani 1 1 d . . .
H29 H 0.4170 0.4841 0.3387 0.031 Uiso 1 1 calc R . .
C30 C 0.36673(12) 0.4683(3) 0.38046(9) 0.0254(6) Uani 1 1 d . . .
H30 H 0.3937 0.4668 0.4037 0.030 Uiso 1 1 calc R . .
C31 C 0.35768(13) 0.5008(3) 0.26385(9) 0.0231(6) Uani 1 1 d . . .
C32 C 0.31461(15) 0.4585(3) 0.22946(9) 0.0289(7) Uani 1 1 d . . .
H32A H 0.3068 0.3773 0.2341 0.043 Uiso 1 1 calc R . .
H32B H 0.3272 0.4666 0.2030 0.043 Uiso 1 1 calc R . .
H32C H 0.2823 0.5044 0.2293 0.043 Uiso 1 1 calc R . .
C33 C 0.41010(14) 0.4419(4) 0.25955(11) 0.0339(8) Uani 1 1 d . . .
H33A H 0.4390 0.4782 0.2782 0.051 Uiso 1 1 calc R . .
H33B H 0.4170 0.4498 0.2313 0.051 Uiso 1 1 calc R . .
H33C H 0.4080 0.3601 0.2664 0.051 Uiso 1 1 calc R . .
C34 C 0.36344(18) 0.6311(3) 0.25826(11) 0.0364(8) Uani 1 1 d . . .
H34A H 0.3301 0.6694 0.2616 0.055 Uiso 1 1 calc R . .
H34B H 0.3718 0.6469 0.2308 0.055 Uiso 1 1 calc R . .
H34C H 0.3921 0.6604 0.2788 0.055 Uiso 1 1 calc R . .
C35 C 0.38653(10) 0.1275(2) 0.56446(8) 0.0148(5) Uani 1 1 d . . .
C36 C 0.43785(11) 0.1255(3) 0.55393(8) 0.0193(5) Uani 1 1 d . . .
H36 H 0.4488 0.1859 0.5378 0.023 Uiso 1 1 calc R . .
C37 C 0.47273(11) 0.0364(3) 0.56682(9) 0.0212(6) Uani 1 1 d . . .
H37 H 0.5071 0.0371 0.5591 0.025 Uiso 1 1 calc R . .
C38 C 0.45874(11) -0.0545(3) 0.59083(8) 0.0185(5) Uani 1 1 d . . .
C39 C 0.40764(11) -0.0522(2) 0.60094(8) 0.0178(5) Uani 1 1 d . . .
H39 H 0.3966 -0.1129 0.6170 0.021 Uiso 1 1 calc R . .
C40 C 0.37235(10) 0.0369(2) 0.58806(8) 0.0156(5) Uani 1 1 d . . .
H40 H 0.3378 0.0356 0.5956 0.019 Uiso 1 1 calc R . .
C41 C 0.49732(12) -0.1533(3) 0.60375(10) 0.0253(6) Uani 1 1 d . . .
C42 C 0.55152(14) -0.1070(3) 0.62215(13) 0.0382(8) Uani 1 1 d . . .
H42A H 0.5479 -0.0572 0.6455 0.057 Uiso 1 1 calc R . .
H42B H 0.5665 -0.0626 0.6014 0.057 Uiso 1 1 calc R . .
H42C H 0.5752 -0.1714 0.6314 0.057 Uiso 1 1 calc R . .
C43 C 0.50346(16) -0.2242(4) 0.56528(14) 0.0454(10) Uani 1 1 d . . .
H43A H 0.5295 -0.2855 0.5727 0.068 Uiso 1 1 calc R . .
H43B H 0.5156 -0.1738 0.5448 0.068 Uiso 1 1 calc R . .
H43C H 0.4692 -0.2582 0.5539 0.068 Uiso 1 1 calc R . .
C44 C 0.47777(15) -0.2341(3) 0.63455(15) 0.0439(10) Uani 1 1 d . . .
H44A H 0.4719 -0.1903 0.6588 0.066 Uiso 1 1 calc R . .
H44B H 0.5044 -0.2939 0.6426 0.066 Uiso 1 1 calc R . .
H44C H 0.4444 -0.2701 0.6221 0.066 Uiso 1 1 calc R . .
C45 C 0.19601(11) 0.4522(2) 0.65055(8) 0.0170(5) Uani 1 1 d . . .
C46 C 0.18637(11) 0.3505(3) 0.67067(8) 0.0186(5) Uani 1 1 d . . .
H46 H 0.1947 0.2785 0.6596 0.022 Uiso 1 1 calc R . .
C47 C 0.16464(12) 0.3533(3) 0.70675(9) 0.0203(5) Uani 1 1 d . . .
H47 H 0.1581 0.2830 0.7197 0.024 Uiso 1 1 calc R . .
C48 C 0.15228(12) 0.4572(3) 0.72432(9) 0.0200(5) Uani 1 1 d . . .
C49 C 0.16224(12) 0.5580(3) 0.70425(9) 0.0215(6) Uani 1 1 d . . .
H49 H 0.1541 0.6299 0.7155 0.026 Uiso 1 1 calc R . .
C50 C 0.18382(12) 0.5563(3) 0.66809(9) 0.0200(5) Uani 1 1 d . . .
H50 H 0.1903 0.6268 0.6552 0.024 Uiso 1 1 calc R . .
C51 C 0.12576(13) 0.4574(3) 0.76293(9) 0.0253(6) Uani 1 1 d . . .
C52 C 0.15213(15) 0.3690(3) 0.79409(10) 0.0308(7) Uani 1 1 d . . .
H52A H 0.1473 0.2915 0.7823 0.046 Uiso 1 1 calc R . .
H52B H 0.1358 0.3730 0.8190 0.046 Uiso 1 1 calc R . .
H52C H 0.1901 0.3859 0.8008 0.046 Uiso 1 1 calc R . .
C53 C 0.06759(14) 0.4247(4) 0.75046(12) 0.0369(8) Uani 1 1 d . . .
H53A H 0.0502 0.4814 0.7309 0.055 Uiso 1 1 calc R . .
H53B H 0.0499 0.4233 0.7748 0.055 Uiso 1 1 calc R . .
H53C H 0.0653 0.3483 0.7377 0.055 Uiso 1 1 calc R . .
C54 C 0.12894(17) 0.5754(3) 0.78369(11) 0.0372(8) Uani 1 1 d . . .
H54A H 0.1662 0.5991 0.7902 0.056 Uiso 1 1 calc R . .
H54B H 0.1134 0.5708 0.8090 0.056 Uiso 1 1 calc R . .
H54C H 0.1093 0.6319 0.7652 0.056 Uiso 1 1 calc R . .
Cl1 Cl 0.55668(6) 0.24438(16) 0.63413(6) 0.0598(5) Uani 0.77 1 d P A 1
Cl2 Cl 0.46910(8) 0.3974(2) 0.63734(10) 0.0830(8) Uani 0.77 1 d P A 1
Cl3 Cl 0.49249(12) 0.2208(4) 0.69688(8) 0.1182(12) Uani 0.77 1 d P A 1
Cl1A Cl 0.5435(3) 0.1894(7) 0.6587(3) 0.086(2) Uani 0.23 1 d P A 2
Cl2A Cl 0.4925(7) 0.3749(11) 0.6089(4) 0.166(7) Uani 0.23 1 d P A 2
Cl3A Cl 0.4683(4) 0.3265(16) 0.6866(5) 0.163(7) Uani 0.23 1 d P A 2
C55 C 0.49118(17) 0.2592(4) 0.64566(14) 0.0489(11) Uani 1 1 d . . .
H55 H 0.4668 0.2058 0.6280 0.059 Uiso 1 1 d R A .
Cl4 Cl 0.54649(12) 0.5919(3) 0.49778(10) 0.0616(7) Uani 0.50 1 d PD B -1
Cl5 Cl 0.44399(10) 0.4810(4) 0.48908(9) 0.0679(8) Uani 0.50 1 d PD B -1
Cl6 Cl 0.53627(14) 0.3721(3) 0.53590(9) 0.0743(8) Uani 0.50 1 d PD B -1
C56 C 0.5122(3) 0.4647(8) 0.4932(4) 0.074(4) Uani 0.50 1 d PD B -1
H56 H 0.5197 0.4257 0.4677 0.089 Uiso 0.50 1 calc PR B -1

loop_
_atom_site_aniso_label
_atom_site_aniso_U_11
_atom_site_aniso_U_22
_atom_site_aniso_U_33
_atom_site_aniso_U_23
_atom_site_aniso_U_13
_atom_site_aniso_U_12
Cu1 0.01291(15) 0.01632(16) 0.00957(14) 0.00075(11) 0.00183(10) 0.00071(12)
N1 0.0170(11) 0.0184(11) 0.0109(9) -0.0004(8) 0.0005(8) 0.0010(9)
N2 0.0131(10) 0.0200(11) 0.0100(9) 0.0014(8) 0.0020(8) 0.0003(8)
N3 0.0128(10) 0.0153(10) 0.0116(9) -0.0002(8) 0.0037(8) 0.0000(8)
N4 0.0162(10) 0.0170(10) 0.0134(10) -0.0012(8) 0.0016(8) 0.0014(8)
N5 0.0221(12) 0.0192(11) 0.0166(10) 0.0010(9) 0.0018(9) -0.0027(9)
N6 0.0260(13) 0.0244(12) 0.0177(11) 0.0014(9) 0.0047(9) -0.0011(10)
C1 0.0185(13) 0.0171(12) 0.0145(11) 0.0003(9) -0.0011(9) 0.0006(10)
C2 0.0221(13) 0.0155(12) 0.0171(12) -0.0008(10) 0.0012(10) -0.0016(10)
C3 0.0209(13) 0.0192(13) 0.0149(12) 0.0005(10) 0.0008(10) -0.0030(10)
C4 0.0196(13) 0.0204(13) 0.0109(11) 0.0003(9) 0.0002(9) -0.0034(10)
C5 0.0170(12) 0.0221(13) 0.0115(11) -0.0011(9) 0.0012(9) -0.0041(10)
C6 0.0136(11) 0.0217(13) 0.0122(11) -0.0003(9) 0.0027(9) -0.0014(10)
C7 0.0164(12) 0.0219(13) 0.0129(11) -0.0022(10) 0.0041(9) -0.0009(10)
C8 0.0136(12) 0.0227(13) 0.0143(11) -0.0031(10) 0.0047(9) -0.0004(10)
C9 0.0113(11) 0.0186(12) 0.0122(11) -0.0005(9) 0.0026(8) -0.0009(9)
C10 0.0119(11) 0.0169(12) 0.0122(11) 0.0001(9) 0.0022(8) -0.0016(9)
C11 0.0142(11) 0.0162(12) 0.0116(11) 0.0011(9) 0.0019(9) -0.0009(9)
C12 0.0178(12) 0.0173(12) 0.0117(11) 0.0012(9) 0.0018(9) 0.0019(10)
C13 0.0199(13) 0.0172(12) 0.0121(11) 0.0002(9) 0.0027(9) 0.0004(10)
C14 0.0142(11) 0.0166(12) 0.0119(11) 0.0003(9) 0.0022(9) -0.0004(9)
C15 0.0168(12) 0.0174(12) 0.0143(11) -0.0028(9) 0.0038(9) -0.0014(10)
C16 0.0161(12) 0.0187(12) 0.0150(11) -0.0035(9) 0.0026(9) -0.0001(10)
C17 0.0219(14) 0.0232(14) 0.0184(12) -0.0021(10) 0.0061(10) 0.0036(11)
C18 0.0231(14) 0.0238(14) 0.0192(13) 0.0004(11) 0.0040(11) 0.0055(11)
C19 0.0219(13) 0.0155(12) 0.0161(12) -0.0010(9) 0.0007(10) 0.0018(10)
C20 0.0260(15) 0.0215(14) 0.0233(14) -0.0009(11) 0.0054(11) -0.0013(11)
C21 0.0285(16) 0.0215(14) 0.0296(15) 0.0002(12) 0.0043(12) 0.0004(12)
C22 0.0261(15) 0.0207(14) 0.0264(14) 0.0035(11) 0.0013(12) -0.0041(12)
C23 0.0250(14) 0.0217(14) 0.0192(13) 0.0025(11) 0.0007(11) -0.0053(11)
C24 0.0303(16) 0.0245(15) 0.0172(12) 0.0029(11) 0.0032(11) -0.0044(12)
C25 0.0211(13) 0.0190(13) 0.0124(11) 0.0000(9) 0.0035(10) -0.0018(10)
C26 0.0190(13) 0.0203(13) 0.0156(12) -0.0001(10) 0.0017(10) -0.0002(10)
C27 0.0233(14) 0.0233(14) 0.0143(12) -0.0004(10) 0.0008(10) 0.0010(11)
C28 0.0269(15) 0.0185(13) 0.0156(12) 0.0010(10) 0.0056(10) -0.0018(11)
C29 0.0206(14) 0.0366(17) 0.0204(13) 0.0012(12) 0.0064(11) -0.0052(12)
C30 0.0207(14) 0.0388(17) 0.0163(13) 0.0017(12) 0.0020(10) -0.0059(12)
C31 0.0294(15) 0.0255(15) 0.0156(12) 0.0005(11) 0.0075(11) -0.0029(12)
C32 0.0405(19) 0.0317(17) 0.0149(13) -0.0014(11) 0.0052(12) -0.0042(14)
C33 0.0302(17) 0.046(2) 0.0276(16) -0.0047(15) 0.0122(13) -0.0027(15)
C34 0.057(2) 0.0288(17) 0.0247(15) 0.0038(13) 0.0093(15) -0.0120(16)
C35 0.0131(11) 0.0201(13) 0.0111(10) -0.0016(9) 0.0013(9) 0.0009(10)
C36 0.0160(12) 0.0257(14) 0.0166(12) 0.0035(10) 0.0044(10) -0.0008(11)
C37 0.0115(12) 0.0311(15) 0.0219(13) 0.0008(11) 0.0058(10) 0.0022(11)
C38 0.0149(12) 0.0225(13) 0.0177(12) -0.0028(10) 0.0018(9) 0.0030(10)
C39 0.0172(12) 0.0189(13) 0.0180(12) 0.0002(10) 0.0045(10) 0.0003(10)
C40 0.0128(11) 0.0188(12) 0.0159(11) -0.0016(9) 0.0048(9) -0.0004(9)
C41 0.0168(13) 0.0262(15) 0.0329(16) 0.0014(12) 0.0039(11) 0.0060(11)
C42 0.0256(17) 0.0347(19) 0.050(2) 0.0056(16) -0.0083(15) 0.0040(14)
C43 0.0326(19) 0.048(2) 0.054(2) -0.0193(19) 0.0026(17) 0.0160(17)
C44 0.0272(18) 0.0331(19) 0.072(3) 0.0218(19) 0.0102(18) 0.0103(15)
C45 0.0151(12) 0.0220(13) 0.0137(11) -0.0020(10) 0.0018(9) 0.0027(10)
C46 0.0183(13) 0.0200(13) 0.0180(12) -0.0029(10) 0.0047(10) 0.0014(10)
C47 0.0221(13) 0.0223(14) 0.0171(12) -0.0001(10) 0.0048(10) 0.0001(11)
C48 0.0198(13) 0.0246(14) 0.0162(12) -0.0015(10) 0.0043(10) 0.0031(11)
C49 0.0263(14) 0.0205(13) 0.0184(12) -0.0044(10) 0.0058(11) 0.0053(11)
C50 0.0238(14) 0.0196(13) 0.0171(12) -0.0011(10) 0.0047(10) 0.0024(11)
C51 0.0290(16) 0.0296(16) 0.0196(13) -0.0020(11) 0.0107(12) 0.0025(12)
C52 0.0373(18) 0.0367(18) 0.0196(14) 0.0006(13) 0.0082(13) 0.0027(15)
C53 0.0264(17) 0.054(2) 0.0328(17) -0.0020(16) 0.0113(14) 0.0040(16)
C54 0.053(2) 0.0363(19) 0.0263(16) -0.0065(14) 0.0187(16) 0.0055(17)
Cl1 0.0331(7) 0.0594(10) 0.0886(12) -0.0365(9) 0.0147(7) 0.0008(6)
Cl2 0.0393(9) 0.0610(11) 0.142(2) 0.0041(14) -0.0071(11) 0.0188(8)
Cl3 0.0845(17) 0.198(3) 0.0703(14) 0.0449(18) 0.0053(12) -0.056(2)
Cl1A 0.076(5) 0.064(4) 0.106(6) -0.012(4) -0.020(4) -0.002(4)
Cl2A 0.194(14) 0.109(9) 0.152(11) 0.057(8) -0.105(10) -0.076(9)
Cl3A 0.079(6) 0.249(17) 0.157(11) -0.136(12) 0.004(6) -0.027(8)
C55 0.034(2) 0.059(3) 0.053(2) -0.018(2) 0.0044(18) -0.0056(19)
Cl4 0.0592(16) 0.0554(15) 0.0759(18) -0.0058(14) 0.0284(14) -0.0100(13)
Cl5 0.0350(12) 0.107(3) 0.0612(16) -0.0313(17) 0.0059(11) -0.0085(14)
Cl6 0.093(2) 0.0662(17) 0.0588(15) -0.0020(13) -0.0033(14) -0.0059(15)
C56 0.050(6) 0.073(8) 0.108(10) -0.037(7) 0.040(6) -0.031(5)

loop_
_atom_type_symbol
_atom_type_description
_atom_type_scat_dispersion_real
_atom_type_scat_dispersion_imag
_atom_type_scat_source
C C 0.0033 0.0016 'International Tables Vol C Tables 4.2.6.8 and 6.1.1.4'
H H 0.0000 0.0000 'International Tables Vol C Tables 4.2.6.8 and 6.1.1.4'
N N 0.0061 0.0033 'International Tables Vol C Tables 4.2.6.8 and 6.1.1.4'
Cu Cu 0.3201 1.2651 'International Tables Vol C Tables 4.2.6.8 and 6.1.1.4'
Cl Cl 0.1484 0.1585 'International Tables Vol C Tables 4.2.6.8 and 6.1.1.4'

loop_
_geom_angle_atom_site_label_1
_geom_angle_atom_site_label_2
_geom_angle_atom_site_label_3
_geom_angle
N1 Cu1 N4 82.25(10)
N1 Cu1 N2 91.03(10)
N4 Cu1 N2 168.56(10)
N1 Cu1 N3 168.49(10)
N4 Cu1 N3 91.13(10)
N2 Cu1 N3 96.94(9)
C1 N1 C4 110.6(2)
C1 N1 Cu1 114.71(17)
C4 N1 Cu1 131.27(19)
C6 N2 C9 107.1(2)
C6 N2 Cu1 125.46(18)
C9 N2 Cu1 123.01(17)
C11 N3 C14 107.2(2)
C11 N3 Cu1 121.87(17)
C14 N3 Cu1 124.68(18)
C19 N4 C16 108.2(2)
C19 N4 Cu1 115.49(18)
C16 N4 Cu1 130.44(19)
C20 N5 C2 133.3(3)
C20 N5 C23 109.3(3)
C2 N5 C23 117.4(2)
C24 N6 C3 115.5(3)
N1 C1 C2 108.2(2)
N1 C1 C19 113.1(2)
C2 C1 C19 138.7(3)
N5 C2 C3 120.2(3)
N5 C2 C1 132.0(3)
C3 C2 C1 107.9(2)
N6 C3 C2 123.3(3)
N6 C3 C4 129.8(3)
C2 C3 C4 106.9(2)
N1 C4 C5 120.5(2)
N1 C4 C3 106.4(2)
C5 C4 C3 133.1(2)
C4 C5 C6 122.1(2)
C4 C5 C25 120.1(2)
C6 C5 C25 117.8(2)
N2 C6 C7 108.9(2)
N2 C6 C5 125.4(2)
C7 C6 C5 125.7(2)
C8 C7 C6 107.8(2)
C8 C7 H7 126.1
C6 C7 H7 126.1
C7 C8 C9 107.2(2)
C7 C8 H8 126.4
C9 C8 H8 126.4
N2 C9 C10 123.7(2)
N2 C9 C8 109.0(2)
C10 C9 C8 127.2(2)
C9 C10 C11 123.7(2)
C9 C10 C35 118.2(2)
C11 C10 C35 118.1(2)
N3 C11 C10 124.4(2)
N3 C11 C12 109.1(2)
C10 C11 C12 126.5(2)
C13 C12 C11 107.1(2)
C13 C12 H12 126.4
C11 C12 H12 126.4
C12 C13 C14 107.8(2)
C12 C13 H13 126.1
C14 C13 H13 126.1
N3 C14 C15 125.8(2)
N3 C14 C13 108.8(2)
C15 C14 C13 125.3(2)
C16 C15 C14 121.4(2)
C16 C15 C45 119.3(2)
C14 C15 C45 119.3(2)
N4 C16 C15 120.8(2)
N4 C16 C17 108.1(2)
C15 C16 C17 131.0(3)
C18 C17 C16 107.5(2)
C18 C17 H17 126.3
C16 C17 H17 126.3
C17 C18 C19 106.4(3)
C17 C18 H18 126.8
C19 C18 H18 126.8
N4 C19 C18 109.8(2)
N4 C19 C1 111.4(2)
C18 C19 C1 138.6(3)
N5 C20 C21 107.4(3)
N5 C20 H20 126.3
C21 C20 H20 126.3
C20 C21 C22 108.4(3)
C20 C21 H21 125.8
C22 C21 H21 125.8
C23 C22 C21 107.5(3)
C23 C22 H22 126.2
C21 C22 H22 126.2
C22 C23 N5 107.4(3)
C22 C23 C24 134.8(3)
N5 C23 C24 117.7(3)
N6 C24 C23 125.6(3)
N6 C24 H24 117.2
C23 C24 H24 117.2
C30 C25 C26 118.0(3)
C30 C25 C5 121.2(3)
C26 C25 C5 120.8(3)
C27 C26 C25 121.2(3)
C27 C26 H26 119.4
C25 C26 H26 119.4
C26 C27 C28 121.2(3)
C26 C27 H27 119.4
C28 C27 H27 119.4
C27 C28 C29 117.2(3)
C27 C28 C31 121.5(3)
C29 C28 C31 121.2(3)
C30 C29 C28 121.7(3)
C30 C29 H29 119.2
C28 C29 H29 119.2
C25 C30 C29 120.7(3)
C25 C30 H30 119.6
C29 C30 H30 119.6
C33 C31 C34 109.2(3)
C33 C31 C32 108.9(3)
C34 C31 C32 107.3(3)
C33 C31 C28 111.3(3)
C34 C31 C28 108.1(3)
C32 C31 C28 111.9(3)
C31 C32 H32A 109.5
C31 C32 H32B 109.5
H32A C32 H32B 109.5
C31 C32 H32C 109.5
H32A C32 H32C 109.5
H32B C32 H32C 109.5
C31 C33 H33A 109.5
C31 C33 H33B 109.5
H33A C33 H33B 109.5
C31 C33 H33C 109.5
H33A C33 H33C 109.5
H33B C33 H33C 109.5
C31 C34 H34A 109.5
C31 C34 H34B 109.5
H34A C34 H34B 109.5
C31 C34 H34C 109.5
H34A C34 H34C 109.5
H34B C34 H34C 109.5
C40 C35 C36 117.3(2)
C40 C35 C10 121.0(2)
C36 C35 C10 121.7(2)
C37 C36 C35 120.9(3)
C37 C36 H36 119.6
C35 C36 H36 119.6
C36 C37 C38 122.0(3)
C36 C37 H37 119.0
C38 C37 H37 119.0
C39 C38 C37 116.8(3)
C39 C38 C41 122.2(3)
C37 C38 C41 121.0(3)
C38 C39 C40 121.6(3)
C38 C39 H39 119.2
C40 C39 H39 119.2
C35 C40 C39 121.5(2)
C35 C40 H40 119.3
C39 C40 H40 119.3
C42 C41 C44 108.7(3)
C42 C41 C38 110.7(3)
C44 C41 C38 112.7(3)
C42 C41 C43 108.5(3)
C44 C41 C43 107.9(3)
C38 C41 C43 108.2(3)
C41 C42 H42A 109.5
C41 C42 H42B 109.5
H42A C42 H42B 109.5
C41 C42 H42C 109.5
H42A C42 H42C 109.5
H42B C42 H42C 109.5
C41 C43 H43A 109.5
C41 C43 H43B 109.5
H43A C43 H43B 109.5
C41 C43 H43C 109.5
H43A C43 H43C 109.5
H43B C43 H43C 109.5
C41 C44 H44A 109.5
C41 C44 H44B 109.5
H44A C44 H44B 109.5
C41 C44 H44C 109.5
H44A C44 H44C 109.5
H44B C44 H44C 109.5
C46 C45 C50 117.9(2)
C46 C45 C15 121.2(2)
C50 C45 C15 120.8(3)
C47 C46 C45 120.7(3)
C47 C46 H46 119.6
C45 C46 H46 119.6
C46 C47 C48 121.5(3)
C46 C47 H47 119.2
C48 C47 H47 119.2
C49 C48 C47 117.4(3)
C49 C48 C51 122.2(3)
C47 C48 C51 120.3(3)
C48 C49 C50 121.6(3)
C48 C49 H49 119.2
C50 C49 H49 119.2
C49 C50 C45 120.8(3)
C49 C50 H50 119.6
C45 C50 H50 119.6
C53 C51 C54 109.1(3)
C53 C51 C48 108.0(3)
C54 C51 C48 112.0(3)
C53 C51 C52 108.8(3)
C54 C51 C52 108.1(3)
C48 C51 C52 110.7(3)
C51 C52 H52A 109.5
C51 C52 H52B 109.5
H52A C52 H52B 109.5
C51 C52 H52C 109.5
H52A C52 H52C 109.5
H52B C52 H52C 109.5
C51 C53 H53A 109.5
C51 C53 H53B 109.5
H53A C53 H53B 109.5
C51 C53 H53C 109.5
H53A C53 H53C 109.5
H53B C53 H53C 109.5
C51 C54 H54A 109.5
C51 C54 H54B 109.5
H54A C54 H54B 109.5
C51 C54 H54C 109.5
H54A C54 H54C 109.5
H54B C54 H54C 109.5
Cl1A C55 Cl3A 113.1(7)
Cl2 C55 Cl3 110.6(3)
Cl2 C55 Cl1 110.7(3)
Cl3 C55 Cl1 107.7(3)
Cl1A C55 Cl2A 117.8(8)
Cl3A C55 Cl2A 103.3(10)
Cl1A C55 H55 105.5
Cl2 C55 H55 109.2
Cl3A C55 H55 118.6
Cl3 C55 H55 109.0
Cl1 C55 H55 109.6
Cl2A C55 H55 98.2
Cl4 C56 Cl5 113.9(6)
Cl4 C56 Cl6 109.6(6)
Cl5 C56 Cl6 110.1(5)
Cl4 C56 H56 107.7
Cl5 C56 H56 107.7
Cl6 C56 H56 107.7

loop_
_geom_bond_atom_site_label_1
_geom_bond_atom_site_label_2
_geom_bond_distance
Cu1 N1 1.902(2)
Cu1 N4 1.902(2)
Cu1 N2 1.903(2)
Cu1 N3 1.905(2)
N1 C1 1.365(4)
N1 C4 1.380(3)
N2 C6 1.379(3)
N2 C9 1.383(3)
N3 C11 1.381(3)
N3 C14 1.383(3)
N4 C19 1.363(4)
N4 C16 1.371(3)
N5 C20 1.364(4)
N5 C2 1.379(4)
N5 C23 1.404(4)
N6 C24 1.311(4)
N6 C3 1.370(4)
C1 C2 1.415(4)
C1 C19 1.433(4)
C2 C3 1.399(4)
C3 C4 1.454(4)
C4 C5 1.390(4)
C5 C6 1.434(4)
C5 C25 1.484(4)
C6 C7 1.430(4)
C7 C8 1.361(4)
C7 H7 0.9500
C8 C9 1.433(3)
C8 H8 0.9500
C9 C10 1.411(3)
C10 C11 1.411(3)
C10 C35 1.485(4)
C11 C12 1.435(3)
C12 C13 1.366(4)
C12 H12 0.9500
C13 C14 1.430(4)
C13 H13 0.9500
C14 C15 1.426(4)
C15 C16 1.393(4)
C15 C45 1.480(4)
C16 C17 1.439(4)
C17 C18 1.380(4)
C17 H17 0.9500
C18 C19 1.423(4)
C18 H18 0.9500
C20 C21 1.391(4)
C20 H20 0.9500
C21 C22 1.405(5)
C21 H21 0.9500
C22 C23 1.379(4)
C22 H22 0.9500
C23 C24 1.422(4)
C24 H24 0.9500
C25 C30 1.388(4)
C25 C26 1.393(4)
C26 C27 1.390(4)
C26 H26 0.9500
C27 C28 1.393(4)
C27 H27 0.9500
C28 C29 1.397(4)
C28 C31 1.537(4)
C29 C30 1.390(4)
C29 H29 0.9500
C30 H30 0.9500
C31 C33 1.527(5)
C31 C34 1.534(5)
C31 C32 1.535(4)
C32 H32A 0.9800
C32 H32B 0.9800
C32 H32C 0.9800
C33 H33A 0.9800
C33 H33B 0.9800
C33 H33C 0.9800
C34 H34A 0.9800
C34 H34B 0.9800
C34 H34C 0.9800
C35 C40 1.390(4)
C35 C36 1.405(4)
C36 C37 1.388(4)
C36 H36 0.9500
C37 C38 1.399(4)
C37 H37 0.9500
C38 C39 1.394(4)
C38 C41 1.529(4)
C39 C40 1.394(4)
C39 H39 0.9500
C40 H40 0.9500
C41 C42 1.520(5)
C41 C44 1.523(5)
C41 C43 1.542(5)
C42 H42A 0.9800
C42 H42B 0.9800
C42 H42C 0.9800
C43 H43A 0.9800
C43 H43B 0.9800
C43 H43C 0.9800
C44 H44A 0.9800
C44 H44B 0.9800
C44 H44C 0.9800
C45 C46 1.396(4)
C45 C50 1.397(4)
C46 C47 1.390(4)
C46 H46 0.9500
C47 C48 1.396(4)
C47 H47 0.9500
C48 C49 1.388(4)
C48 C51 1.533(4)
C49 C50 1.390(4)
C49 H49 0.9500
C50 H50 0.9500
C51 C53 1.525(5)
C51 C54 1.529(5)
C51 C52 1.535(5)
C52 H52A 0.9800
C52 H52B 0.9800
C52 H52C 0.9800
C53 H53A 0.9800
C53 H53B 0.9800
C53 H53C 0.9800
C54 H54A 0.9800
C54 H54B 0.9800
C54 H54C 0.9800
Cl1 C55 1.777(5)
Cl2 C55 1.710(6)
Cl3 C55 1.746(5)
Cl1A C55 1.564(9)
Cl2A C55 1.816(12)
Cl3A C55 1.738(11)
C55 H55 1.0000
Cl4 C56 1.712(9)
Cl5 C56 1.733(8)
Cl6 C56 1.806(11)
C56 H56 1.0000
